data_4332007
loop_
_publ_author_name
'Nozary, Homayoun'
'Torelli, St\'ephane'
'Gu\'en\'ee, Laure'
'Terazzi, Emmanuel'
'Bernardinelli, G\'erald'
'Donnio, Bertrand'
'Guillon, Daniel'
'Piguet, Claude'

_publ_contact_author
;
     Dr Gerald Bernardinelli
     Laboratory of X-ray Crystallography
     University of Geneva
     24, quai E. Ansermet
     CH - 1211 Geneva 4
     Switzerland
;
_publ_section_title
;
 Structural, Thermodynamic, and Mesomorphic Consequences of Replacing
 Nitrates with Trifluoroacetate Counteranions in Ternary Lanthanide
 Complexes with Hexacatenar Tridentate Ligands
;
_journal_issue 7
_journal_name_full 'Inorganic Chemistry'
_journal_page_first 2989
_journal_page_last 3003
_journal_paper_doi 10.1021/ic052017u
_journal_volume 45
_journal_year 2006
_chemical_formula_moiety
;
 C37 H29 N5 O4 , (C2 F3 O2)3 , (H2 O)1.3 , Lu
;
_chemical_formula_sum 'C43 H31.6 F9 Lu N5 O11.3'
_chemical_formula_weight 1145.1
_space_group_IT_number 2
_symmetry_cell_setting triclinic
_symmetry_space_group_name_Hall '-P 1'
_symmetry_space_group_name_H-M 'P -1'
_audit_conform_dict_name cif_core.dic
_audit_conform_dict_version 2.0.1
_audit_creation_date 2004-09-27
_audit_creation_method from_xtal_archive_file_using_CIFIO
_audit_update_record 2005-09-27
_cell_angle_alpha 90.864(9)
_cell_angle_beta 115.333(9)
_cell_angle_gamma 107.074(9)
_cell_formula_units_Z 2
_cell_length_a 12.8253(11)
_cell_length_b 13.7314(10)
_cell_length_c 14.5785(10)
_cell_measurement_reflns_used 8000
_cell_measurement_temperature 200
_cell_measurement_theta_max 26.7
_cell_measurement_theta_min 4.3
_cell_volume 2188.6(4)
_computing_cell_refinement 'CELL (Stoe & Cie, 1999)'
_computing_data_collection 'EXPOSE (Stoe & Cie, 1999)'
_computing_data_reduction 'XRED (Stoe & Cie, 1999)'
_computing_molecular_graphics xtal_gx3
_computing_publication_material xtal_CIFIO
_computing_structure_refinement xtal_CRYLSQ
_computing_structure_solution SIR97
_diffrn_detector_area_resol_mean 6
_diffrn_measured_fraction_theta_full 1.0
_diffrn_measured_fraction_theta_max 1.0
_diffrn_measurement_device_type 'Stoe Ipds'
_diffrn_measurement_method \f
_diffrn_radiation_type MoK\a
_diffrn_radiation_wavelength .71073
_diffrn_reflns_av_R_equivalents .032
_diffrn_reflns_limit_h_max 16
_diffrn_reflns_limit_h_min -16
_diffrn_reflns_limit_k_max 17
_diffrn_reflns_limit_k_min -17
_diffrn_reflns_limit_l_max 18
_diffrn_reflns_limit_l_min -18
_diffrn_reflns_number 25885
_diffrn_reflns_theta_full 26.5
_diffrn_reflns_theta_max 26.5
_diffrn_standards_decay_% 0
_exptl_absorpt_coefficient_mu 2.362
_exptl_absorpt_correction_T_max .8763
_exptl_absorpt_correction_T_min .6912
_exptl_absorpt_correction_type numerical
_exptl_absorpt_process_details 'XRED; Stoe & Cie, 1999'
_exptl_crystal_colour colourless
_exptl_crystal_density_diffrn 1.738
_exptl_crystal_density_meas ?
_exptl_crystal_description prism
_exptl_crystal_F_000 1134
_exptl_crystal_size_max .18
_exptl_crystal_size_mid .13
_exptl_crystal_size_min .08
_refine_diff_density_max 1.096
_refine_diff_density_min -1.004
_refine_ls_abs_structure_details none
_refine_ls_extinction_coef .00000
_refine_ls_extinction_method none
_refine_ls_goodness_of_fit_ref 1.11(1)
_refine_ls_hydrogen_treatment noref
_refine_ls_number_parameters 638
_refine_ls_number_reflns 6798
_refine_ls_R_factor_gt .026
_refine_ls_shift/su_max .012
_refine_ls_structure_factor_coef F
_refine_ls_weighting_details \w=1/[\s^2^(Fo)+0.0001(Fo^2^)]
_refine_ls_weighting_scheme calc
_refine_ls_wR_factor_ref .025
_reflns_number_gt 6623
_reflns_number_total 8794
_reflns_threshold_expression 'refl observed if Fo > 3.99 \s(Fo)'
_cod_data_source_file ic052017usup3.cif
_cod_data_source_block TORLU
_cod_depositor_comments
;
The following automatic conversions were performed:

'_exptl_crystal_density_meas' value 'not_measured' was changed to '?'
- the value is perceived as not measured.

Automatic conversion script
Id: cif_fix_values 3008 2015-01-20 13:52:24Z robertas 
;
_cod_database_code 4332007

loop_
_symmetry_equiv_pos_as_xyz
+x,+y,+z
-x,-y,-z

loop_
_atom_site_label
_atom_site_fract_x
_atom_site_fract_y
_atom_site_fract_z
_atom_site_U_iso_or_equiv
_atom_site_occupancy
_atom_site_adp_type
Lu .418720(17) .856202(13) .139695(15) .01972(7) 1.00000 Uani
O1 .7288(3) 1.3162(2) .5737(3) .0404(14) 1.00000 Uani
O2 .5622(3) 1.3631(3) .4900(3) .0519(16) 1.00000 Uani
O3 .0951(3) .4122(3) -.3058(3) .0423(14) 1.00000 Uani
O4 .2008(4) .4971(3) -.3864(3) .0570(17) 1.00000 Uani
N1 .4950(3) .7414(2) .2651(3) .0226(13) 1.00000 Uani
N2 .5565(3) .9472(3) .3155(3) .0261(14) 1.00000 Uani
N3 .6265(3) .9447(3) .4854(3) .0267(14) 1.00000 Uani
N4 .3646(3) .6821(3) .0602(3) .0274(14) 1.00000 Uani
N5 .3518(3) .5161(3) .0626(3) .0265(14) 1.00000 Uani
C1 .5695(4) .7816(3) .3643(4) .0256(16) 1.00000 Uani
C2 .6370(5) .7278(4) .4329(4) .0338(19) 1.00000 Uani
C3 .6259(4) .6301(3) .3946(4) .037(2) 1.00000 Uani
C4 .5502(4) .5883(3) .2936(4) .0319(19) 1.00000 Uani
C5 .4826(4) .6450(3) .2288(4) .0258(17) 1.00000 Uani
C6 .5823(4) .8902(3) .3905(3) .0253(16) 1.00000 Uani
C7 .5934(4) 1.0473(3) .3662(4) .0284(18) 1.00000 Uani
C8 .6019(4) 1.1409(3) .3284(4) .0329(18) 1.00000 Uani
C9 .6467(4) 1.2300(3) .3986(4) .036(2) 1.00000 Uani
C10 .6785(4) 1.2243(3) .5020(4) .034(2) 1.00000 Uani
C11 .6746(4) 1.1344(3) .5424(4) .0315(18) 1.00000 Uani
C12 .6339(4) 1.0460(3) .4714(4) .0274(17) 1.00000 Uani
C13 .6618(5) 1.3797(3) .5605(4) .0350(19) 1.00000 Uani
C14 .7282(4) 1.4709(3) .6435(4) .0362(19) 1.00000 Uani
C15 .6766(5) 1.5482(4) .6345(4) .043(3) 1.00000 Uani
C16 .7347(6) 1.6357(4) .7085(5) .053(3) 1.00000 Uani
C17 .8442(6) 1.6453(4) .7926(5) .061(3) 1.00000 Uani
C18 .8952(6) 1.5685(5) .8030(5) .060(3) 1.00000 Uani
C19 .8384(5) 1.4813(4) .7281(4) .048(3) 1.00000 Uani
C20 .4010(4) .6132(3) .1198(4) .0260(17) 1.00000 Uani
C21 .2917(4) .6290(3) -.0387(4) .0286(17) 1.00000 Uani
C22 .2325(4) .6616(3) -.1310(4) .038(2) 1.00000 Uani
C23 .1703(5) .5902(4) -.2196(4) .044(3) 1.00000 Uani
C24 .1645(4) .4867(3) -.2167(4) .035(2) 1.00000 Uani
C25 .2196(4) .4511(3) -.1272(4) .0320(18) 1.00000 Uani
C26 .2832(4) .5247(3) -.0384(4) .0284(17) 1.00000 Uani
C27 .1244(4) .4234(4) -.3851(4) .036(2) 1.00000 Uani
C28 .0528(4) .3297(3) -.4658(4) .0334(18) 1.00000 Uani
C29 -.0138(5) .2375(4) -.4490(4) .038(2) 1.00000 Uani
C30 -.0717(5) .1511(4) -.5237(5) .049(3) 1.00000 Uani
C31 -.0658(5) .1565(4) -.6160(5) .054(3) 1.00000 Uani
C32 -.0007(5) .2471(4) -.6339(4) .051(3) 1.00000 Uani
C33 .0586(5) .3339(4) -.5589(4) .043(3) 1.00000 Uani
C34 .6631(4) .9116(3) .5871(4) .0330(18) 1.00000 Uani
C35 .8003(5) .9378(4) .6457(4) .047(3) 1.00000 Uani
C36 .3631(4) .4165(3) .0945(4) .0338(18) 1.00000 Uani
C37 .4649(5) .3927(3) .0828(4) .043(3) 1.00000 Uani
C1a .1908(4) .7883(3) .1255(4) .0304(18) 1.00000 Uani
C2a .0625(5) .7523(4) .1198(4) .057(3) 1.00000 Uani
O1a .1967(3) .7925(2) .0428(3) .0339(13) 1.00000 Uani
O2a .2809(3) .8092(2) .2123(3) .0347(13) 1.00000 Uani
F1a .0135(5) .6467(4) .0853(6) .080(3) .65000 Uani
F2a -.0154(4) .7836(6) .0476(5) .076(3) .65000 Uani
F3a .0623(7) .7677(8) .2089(5) .080(5) .65000 Uani
F1a' -.0195(14) .6768(12) .0456(11) .155(9) .35000 Uiso
F2a' .0271(13) .8376(9) .1072(13) .116(5) .35000 Uiso
F3a' .0636(15) .7305(10) .2080(9) .059(4) .35000 Uiso
C1b .3654(4) 1.0787(3) .0972(4) .0275(17) 1.00000 Uani
C2b .2549(5) 1.1079(4) .0861(5) .058(3) 1.00000 Uani
O1b .3739(3) .99931(19) .1376(3) .0383(13) 1.00000 Uani
O2b .4363(3) 1.1388(2) .0733(3) .0380(14) 1.00000 Uani
F1b .1615(4) 1.0313(3) .0734(5) .138(4) 1.00000 Uani
F2b .2216(4) 1.1609(3) .0083(4) .097(3) 1.00000 Uani
F3b .2840(4) 1.1751(3) .1649(4) .100(3) 1.00000 Uani
C1c .7049(4) .9241(3) .1659(3) .0266(17) 1.00000 Uani
C2c .7959(5) .8697(4) .2280(5) .049(3) 1.00000 Uani
O1c .5993(3) .8757(3) .1500(3) .0447(15) 1.00000 Uani
O2c .7478(3) 1.0062(3) .1438(3) .0487(15) 1.00000 Uani
F1c .8118(4) .8790(3) .3264(3) .091(3) 1.00000 Uani
F2c .9032(3) .9071(3) .2353(4) .091(3) 1.00000 Uani
F3c .7533(4) .7709(3) .1960(4) .125(3) 1.00000 Uani
O1w .3955(3) .89079(19) -.0188(2) .0298(12) 1.00000 Uani
O2w .036(3) .8614(17) -.1387(18) .144(8) .30000 Uiso
H2 .69017 .75767 .50546 .04000 1.00000 Uiso
H3 .67286 .59083 .44066 .04000 1.00000 Uiso
H4 .54312 .51945 .26674 .04000 1.00000 Uiso
H8 .57692 1.14332 .25506 .04000 1.00000 Uiso
H9 .65587 1.29720 .37539 .04000 1.00000 Uiso
H11 .69857 1.13247 .61590 .04000 1.00000 Uiso
H15 .59825 1.54072 .57521 .04000 1.00000 Uiso
H16 .69848 1.69062 .70119 .04000 1.00000 Uiso
H17 .88534 1.70713 .84520 .04000 1.00000 Uiso
H18 .97236 1.57574 .86331 .04000 1.00000 Uiso
H19 .87593 1.42726 .73525 .04000 1.00000 Uiso
H22 .23472 .73341 -.13299 .04000 1.00000 Uiso
H23 .12967 .61193 -.28596 .04000 1.00000 Uiso
H25 .21461 .37862 -.12585 .04000 1.00000 Uiso
H29 -.01939 .23429 -.38420 .04000 1.00000 Uiso
H30 -.11724 .08602 -.51174 .04000 1.00000 Uiso
H31 -.10846 .09546 -.66966 .04000 1.00000 Uiso
H32 .00399 .24983 -.69925 .04000 1.00000 Uiso
H33 .10467 .39881 -.57142 .04000 1.00000 Uiso
H341 .63542 .94653 .62706 .04000 1.00000 Uiso
H342 .62417 .83682 .57758 .04000 1.00000 Uiso
H351 .82772 .90309 .60570 .04000 1.00000 Uiso
H352 .83897 1.01280 .65518 .04000 1.00000 Uiso
H353 .82434 .91592 .71322 .04000 1.00000 Uiso
H361 .37949 .41912 .16668 .04000 1.00000 Uiso
H362 .28559 .36129 .05172 .04000 1.00000 Uiso
H371 .44810 .38994 .01035 .04000 1.00000 Uiso
H372 .54200 .44777 .12531 .04000 1.00000 Uiso
H373 .47203 .32657 .10372 .04000 1.00000 Uiso
H11w .32040 .90836 -.08015 .04000 1.00000 Uiso
H12w .46433 .89699 -.03573 .04000 1.00000 Uiso

loop_
_atom_site_aniso_label
_atom_site_aniso_U_11
_atom_site_aniso_U_22
_atom_site_aniso_U_33
_atom_site_aniso_U_12
_atom_site_aniso_U_13
_atom_site_aniso_U_23
Lu .02269(9) .01892(7) .01860(10) .00956(6) .00853(7) .00372(5)
O1 .0430(19) .0351(15) .035(2) .0187(14) .0067(15) -.0074(13)
O2 .038(2) .0546(19) .052(3) .0203(16) .0077(17) -.0108(15)
O3 .0385(18) .0355(15) .039(3) .0011(14) .0129(16) -.0124(13)
O4 .063(3) .0337(17) .069(3) -.0014(16) .037(2) -.0062(15)
N1 .0256(17) .0222(14) .021(2) .0095(13) .0101(15) .0041(13)
N2 .0320(19) .0266(15) .020(2) .0137(14) .0096(15) .0033(13)
N3 .0285(18) .0334(16) .019(3) .0147(14) .0088(15) .0059(14)
N4 .0281(18) .0255(15) .027(3) .0148(14) .0076(16) .0034(14)
N5 .0303(18) .0212(14) .031(3) .0103(13) .0152(16) .0038(13)
C1 .025(3) .0297(18) .025(3) .0121(16) .0117(18) .0062(16)
C2 .041(3) .039(3) .022(3) .018(2) .012(3) .0095(18)
C3 .044(3) .039(3) .037(4) .025(2) .018(3) .017(2)
C4 .042(3) .0279(19) .034(3) .0209(19) .019(3) .0107(18)
C5 .028(3) .0237(18) .030(3) .0101(16) .0160(19) .0058(16)
C6 .024(3) .0295(18) .022(3) .0115(16) .0088(17) .0048(16)
C7 .027(3) .031(2) .024(3) .0128(17) .0068(19) .0015(17)
C8 .042(3) .032(2) .023(3) .0160(19) .011(2) .0063(17)
C9 .045(3) .029(2) .036(3) .0173(19) .016(3) .0072(18)
C10 .034(3) .034(3) .031(3) .0144(19) .009(3) -.0045(19)
C11 .032(3) .038(3) .025(3) .0183(18) .0099(19) .0029(18)
C12 .028(3) .0289(19) .026(3) .0129(17) .0098(19) .0026(16)
C13 .037(3) .038(3) .036(3) .017(2) .020(3) .0053(19)
C14 .044(3) .033(3) .036(3) .0114(19) .023(3) .0024(18)
C15 .060(4) .037(3) .046(4) .020(3) .034(3) .008(2)
C16 .083(5) .038(3) .060(4) .025(3) .049(4) .007(3)
C17 .084(5) .040(3) .063(5) .005(3) .047(4) -.015(3)
C18 .056(4) .062(4) .042(4) .009(3) .013(3) -.016(3)
C19 .050(4) .049(3) .041(4) .020(3) .016(3) -.004(3)
C20 .028(3) .0245(18) .028(3) .0104(16) .0141(19) .0027(16)
C21 .029(3) .0247(18) .030(3) .0117(17) .0095(19) -.0016(17)
C22 .042(3) .029(2) .032(4) .0197(19) .003(3) -.0007(19)
C23 .045(3) .041(3) .037(4) .020(3) .006(3) -.000(2)
C24 .028(3) .032(3) .033(4) .0022(18) .008(3) -.0092(19)
C25 .027(3) .0257(19) .040(3) .0032(17) .016(2) -.0075(18)
C26 .024(3) .0251(18) .035(3) .0070(16) .0132(19) -.0014(16)
C27 .033(3) .036(3) .040(4) .016(2) .014(3) .0028(19)
C28 .032(3) .032(2) .032(3) .0116(18) .010(2) -.0000(17)
C29 .037(3) .044(3) .027(3) .011(2) .011(3) -.0016(19)
C30 .044(3) .040(3) .049(4) .003(3) .016(3) -.008(3)
C31 .050(4) .050(3) .044(4) .010(3) .009(3) -.017(3)
C32 .061(4) .067(4) .023(4) .026(3) .013(3) .000(3)
C33 .047(3) .047(3) .034(4) .019(3) .016(3) .009(2)
C34 .039(3) .041(3) .022(3) .0171(19) .013(2) .0099(18)
C35 .048(3) .056(3) .031(4) .024(3) .007(3) .010(3)
C36 .042(3) .0200(18) .047(3) .0106(17) .026(3) .0101(17)
C37 .052(3) .0257(19) .065(4) .019(2) .035(3) .011(2)
C1a .025(3) .032(2) .033(3) .0108(17) .011(3) .0057(18)
C2a .042(4) .093(5) .040(4) .024(3) .021(3) .015(3)
O1a .0311(16) .0411(15) .030(2) .0135(13) .0131(14) .0033(13)
O2a .0260(16) .0501(16) .0287(19) .0144(13) .0115(14) .0106(13)
F1a .035(3) .075(4) .105(5) -.019(3) .034(3) .007(4)
F2a .022(3) .155(6) .058(4) .050(3) .012(3) .029(4)
F3a .045(4) .153(9) .061(5) .035(5) .039(3) .009(5)
C1b .036(3) .0236(18) .025(3) .0169(18) .011(2) -.0007(16)
C2b .055(4) .043(3) .090(5) .029(3) .037(4) .011(3)
O1b .055(2) .0282(14) .036(2) .0244(14) .0171(15) .0088(12)
O2b .0513(19) .0368(15) .037(2) .0207(15) .0261(16) .0071(13)
F1b .065(3) .062(3) .307(7) .0185(19) .103(4) .015(3)
F2b .080(3) .099(3) .118(4) .068(3) .024(3) .034(3)
F3b .129(4) .084(3) .142(4) .057(3) .096(4) -.003(3)
C1c .025(3) .032(2) .021(3) .0142(18) .0060(18) -.0022(16)
C2c .042(4) .043(3) .050(4) .021(3) .008(3) .005(3)
O1c .0260(18) .076(3) .030(3) .0149(16) .0124(15) .0052(15)
O2c .047(3) .0317(16) .043(3) .0093(15) .0020(16) .0084(14)
F1c .084(3) .130(3) .061(3) .061(3) .017(2) .048(3)
F2c .0377(19) .126(3) .118(4) .045(2) .030(2) .043(3)
F3c .116(4) .0485(19) .177(5) .053(3) .019(3) .001(3)
O1w .0325(16) .0353(14) .0235(17) .0137(12) .0126(13) .0097(12)

loop_
_atom_type_symbol
_atom_type_scat_source
_atom_type_scat_dispersion_real
_atom_type_scat_dispersion_imag
C Int._Tables_Vol_IV_Tables_2.2B_and_2.3.1 .002 .002
H Int._Tables_Vol_IV_Tables_2.2B_and_2.3.1 0 0
F Int._Tables_Vol_IV_Tables_2.2B_and_2.3.1 .014 .01
Lu Int._Tables_Vol_IV_Tables_2.2B_and_2.3.1 -.988 5.858
N Int._Tables_Vol_IV_Tables_2.2B_and_2.3.1 .004 .003
O Int._Tables_Vol_IV_Tables_2.2B_and_2.3.1 .008 .006

loop_
_geom_angle_atom_site_label_1
_geom_angle_atom_site_label_2
_geom_angle_atom_site_label_3
_geom_angle
N1 Lu N2 66.11(10)
N1 Lu N4 66.45(11)
N1 Lu O1a 111.66(10)
N1 Lu O2a 74.61(12)
N1 Lu O1b 138.80(12)
N1 Lu O1c 76.96(13)
N1 Lu O1w 140.77(13)
N2 Lu N4 131.94(11)
N2 Lu O1a 132.13(13)
N2 Lu O2a 80.97(11)
N2 Lu O1b 77.88(11)
N2 Lu O1c 77.53(13)
N2 Lu O1w 134.38(10)
N4 Lu O1a 73.87(11)
N4 Lu O2a 93.68(12)
N4 Lu O1b 148.74(10)
N4 Lu O1c 84.97(13)
N4 Lu O1w 82.37(11)
O1a Lu O2a 54.71(11)
O1a Lu O1b 78.00(10)
O1a Lu O1c 150.34(12)
O1a Lu O1w 79.59(11)
O2a Lu O1b 80.79(13)
O2a Lu O1c 149.47(11)
O2a Lu O1w 132.99(10)
O1b Lu O1c 115.02(13)
O1b Lu O1w 79.38(12)
O1c Lu O1w 77.16(12)
C10 O1 C13 118.8(3)
C24 O3 C27 118.9(4)
Lu N1 C1 119.7(3)
Lu N1 C5 118.9(3)
C1 N1 C5 119.8(4)
Lu N2 C6 117.6(2)
Lu N2 C7 135.0(3)
C6 N2 C7 104.7(4)
C6 N3 C12 106.1(4)
C6 N3 C34 130.7(4)
C12 N3 C34 123.1(4)
Lu N4 C20 119.0(3)
Lu N4 C21 133.9(3)
C20 N4 C21 106.8(3)
C20 N5 C26 107.2(3)
C20 N5 C36 130.4(4)
C26 N5 C36 122.4(3)
N1 C1 C2 122.2(4)
N1 C1 C6 113.7(4)
C2 C1 C6 123.9(4)
C1 C2 C3 117.6(4)
C2 C3 C4 120.7(5)
C3 C4 C5 119.1(4)
N1 C5 C4 120.5(4)
N1 C5 C20 113.3(4)
C4 C5 C20 126.1(4)
N2 C6 N3 113.3(4)
N2 C6 C1 118.8(4)
N3 C6 C1 127.7(4)
N2 C7 C8 130.2(5)
N2 C7 C12 109.3(4)
C8 C7 C12 120.3(4)
C7 C8 C9 117.4(5)
C8 C9 C10 120.2(4)
O1 C10 C9 119.7(4)
O1 C10 C11 116.1(4)
C9 C10 C11 124.0(4)
C10 C11 C12 115.0(5)
N3 C12 C7 106.4(4)
N3 C12 C11 130.7(4)
C7 C12 C11 122.8(4)
O1 C13 O2 123.4(4)
O1 C13 C14 111.2(4)
O2 C13 C14 125.4(5)
C13 C14 C15 117.7(4)
C13 C14 C19 122.8(5)
C15 C14 C19 119.5(4)
C14 C15 C16 120.6(5)
C15 C16 C17 119.5(6)
C16 C17 C18 120.4(5)
C17 C18 C19 120.3(5)
C14 C19 C18 119.6(6)
N4 C20 N5 110.8(4)
N4 C20 C5 120.8(4)
N5 C20 C5 128.4(4)
N4 C21 C22 131.6(4)
N4 C21 C26 108.9(4)
C22 C21 C26 119.5(4)
C21 C22 C23 118.2(4)
C22 C23 C24 120.9(5)
O3 C24 C23 121.3(4)
O3 C24 C25 115.9(4)
C23 C24 C25 122.7(4)
C24 C25 C26 115.6(4)
N5 C26 C21 106.3(4)
N5 C26 C25 130.5(4)
C21 C26 C25 123.1(4)
O3 C27 O4 123.6(4)
O3 C27 C28 110.7(4)
O4 C27 C28 125.7(6)
C27 C28 C29 122.3(5)
C27 C28 C33 118.0(4)
C29 C28 C33 119.5(4)
C28 C29 C30 120.0(6)
C29 C30 C31 119.8(5)
C30 C31 C32 120.8(5)
C31 C32 C33 119.6(6)
C28 C33 C32 120.2(5)
N3 C34 C35 111.7(5)
N5 C36 C37 112.2(4)
C2a C1a O1a 117.1(4)
C2a C1a O2a 117.9(5)
O1a C1a O2a 125.0(5)
C1a C2a F1a 106.9(6)
C1a C2a F2a 113.7(5)
C1a C2a F3a 113.9(5)
F1a C2a F2a 100.7(5)
F1a C2a F3a 107.3(7)
F2a C2a F3a 113.0(7)
Lu O1a C1a 88.7(3)
Lu O2a C1a 91.5(4)
C2b C1b O1b 114.4(5)
C2b C1b O2b 115.9(4)
O1b C1b O2b 129.5(5)
C1b C2b F1b 114.6(5)
C1b C2b F2b 110.7(6)
C1b C2b F3b 111.0(4)
F1b C2b F2b 108.7(5)
F1b C2b F3b 109.2(7)
F2b C2b F3b 101.8(5)
Lu O1b C1b 147.7(4)
C2c C1c O1c 112.1(4)
C2c C1c O2c 116.3(4)
O1c C1c O2c 131.5(5)
C1c C2c F1c 108.5(6)
C1c C2c F2c 115.7(5)
C1c C2c F3c 112.2(4)
F1c C2c F2c 105.0(4)
F1c C2c F3c 104.6(5)
F2c C2c F3c 109.8(6)
Lu O1c C1c 156.0(4)

loop_
_geom_bond_atom_site_label_1
_geom_bond_atom_site_label_2
_geom_bond_distance
Lu N1 2.499(4)
Lu N2 2.446(3)
Lu N4 2.407(3)
Lu O1a 2.435(3)
Lu O2a 2.370(4)
Lu O1b 2.201(4)
Lu O1c 2.190(4)
Lu O1w 2.276(3)
O1 C10 1.416(5)
O1 C13 1.356(7)
O2 C13 1.200(5)
O3 C24 1.401(5)
O3 C27 1.357(8)
O4 C27 1.191(6)
N1 C1 1.339(5)
N1 C5 1.356(5)
N2 C6 1.336(6)
N2 C7 1.396(5)
N3 C6 1.358(6)
N3 C12 1.391(5)
N3 C34 1.474(6)
N4 C20 1.343(5)
N4 C21 1.378(5)
N5 C20 1.376(5)
N5 C26 1.383(6)
N5 C36 1.479(5)
C1 C2 1.398(6)
C1 C6 1.478(6)
C2 C3 1.389(7)
C3 C4 1.365(6)
C4 C5 1.403(6)
C5 C20 1.448(6)
C7 C8 1.400(6)
C7 C12 1.395(7)
C8 C9 1.386(6)
C9 C10 1.394(8)
C10 C11 1.373(6)
C11 C12 1.394(6)
C13 C14 1.484(6)
C14 C15 1.388(8)
C14 C19 1.388(7)
C15 C16 1.382(7)
C16 C17 1.380(8)
C17 C18 1.374(10)
C18 C19 1.387(7)
C21 C22 1.389(6)
C21 C26 1.404(6)
C22 C23 1.373(6)
C23 C24 1.404(7)
C24 C25 1.369(7)
C25 C26 1.391(6)
C27 C28 1.489(6)
C28 C29 1.393(7)
C28 C33 1.393(8)
C29 C30 1.377(7)
C30 C31 1.383(10)
C31 C32 1.379(8)
C32 C33 1.383(7)
C34 C35 1.513(7)
C36 C37 1.509(9)
C1a C2a 1.537(8)
C1a O1a 1.240(7)
C1a O2a 1.250(5)
C2a F1a 1.386(7)
C2a F2a 1.288(8)
C2a F3a 1.314(10)
C1b C2b 1.528(9)
C1b O1b 1.257(5)
C1b O2b 1.212(6)
C2b F1b 1.281(7)
C2b F2b 1.340(8)
C2b F3b 1.308(8)
C1c C2c 1.539(7)
C1c O1c 1.236(6)
C1c O2c 1.214(5)
C2c F1c 1.357(8)
C2c F2c 1.276(8)
C2c F3c 1.298(6)

loop_
_geom_torsion_atom_site_label_1
_geom_torsion_atom_site_label_2
_geom_torsion_atom_site_label_3
_geom_torsion_atom_site_label_4
_geom_torsion
C13 O1 C10 C9 60.3(7)
C13 O1 C10 C11 -125.4(5)
C10 O1 C13 O2 -1.3(8)
C10 O1 C13 C14 179.1(5)
C27 O3 C24 C23 61.5(7)
C27 O3 C24 C25 -122.0(6)
C24 O3 C27 O4 -5.4(7)
C24 O3 C27 C28 171.8(4)
C5 N1 C1 C2 .7(7)
C5 N1 C1 C6 174.7(5)
C1 N1 C5 C4 -2.0(7)
C1 N1 C5 C20 -178.9(5)
C7 N2 C6 N3 3.6(6)
C7 N2 C6 C1 -172.1(4)
C6 N2 C7 C8 171.5(5)
C6 N2 C7 C12 -3.7(6)
C12 N3 C6 N2 -2.1(6)
C12 N3 C6 C1 173.1(5)
C34 N3 C6 N2 178.5(5)
C34 N3 C6 C1 -6.4(8)
C6 N3 C12 C7 -.3(5)
C6 N3 C12 C11 -178.9(5)
C34 N3 C12 C7 179.2(5)
C34 N3 C12 C11 .6(8)
C6 N3 C34 C35 99.5(5)
C12 N3 C34 C35 -79.8(6)
C21 N4 C20 N5 -1.0(6)
C21 N4 C20 C5 178.1(5)
C20 N4 C21 C22 -178.3(6)
C20 N4 C21 C26 .4(6)
C26 N5 C20 N4 1.2(6)
C26 N5 C20 C5 -177.8(5)
C36 N5 C20 N4 -178.3(5)
C36 N5 C20 C5 2.7(9)
C20 N5 C26 C21 -.9(6)
C20 N5 C26 C25 176.7(6)
C36 N5 C26 C21 178.7(5)
C36 N5 C26 C25 -3.7(9)
C20 N5 C36 C37 -94.3(6)
C26 N5 C36 C37 86.2(5)
N1 C1 C2 C3 .8(8)
C6 C1 C2 C3 -172.7(5)
N1 C1 C6 N2 -21.5(6)
N1 C1 C6 N3 163.5(5)
C2 C1 C6 N2 152.4(5)
C2 C1 C6 N3 -22.5(8)
C1 C2 C3 C4 -.8(9)
C2 C3 C4 C5 -.5(9)
C3 C4 C5 N1 1.9(8)
C3 C4 C5 C20 178.4(5)
N1 C5 C20 N4 13.3(7)
N1 C5 C20 N5 -167.8(5)
C4 C5 C20 N4 -163.4(5)
C4 C5 C20 N5 15.5(9)
N2 C7 C8 C9 -177.4(5)
C12 C7 C8 C9 -2.7(8)
N2 C7 C12 N3 2.5(6)
N2 C7 C12 C11 -178.8(5)
C8 C7 C12 N3 -173.2(5)
C8 C7 C12 C11 5.5(8)
C7 C8 C9 C10 -1.6(8)
C8 C9 C10 O1 177.4(5)
C8 C9 C10 C11 3.6(9)
O1 C10 C11 C12 -175.0(5)
C9 C10 C11 C12 -1.0(8)
C10 C11 C12 N3 174.9(5)
C10 C11 C12 C7 -3.5(8)
O1 C13 C14 C15 173.4(5)
O1 C13 C14 C19 -6.5(8)
O2 C13 C14 C15 -6.2(9)
O2 C13 C14 C19 174.0(6)
C13 C14 C15 C16 -179.1(6)
C19 C14 C15 C16 .7(9)
C13 C14 C19 C18 -179.7(6)
C15 C14 C19 C18 .4(9)
C14 C15 C16 C17 -.9(11)
C15 C16 C17 C18 -.1(12)
C16 C17 C18 C19 1.3(12)
C17 C18 C19 C14 -1.4(11)
N4 C21 C22 C23 176.6(6)
C26 C21 C22 C23 -1.9(9)
N4 C21 C26 N5 .3(6)
N4 C21 C26 C25 -177.5(5)
C22 C21 C26 N5 179.2(5)
C22 C21 C26 C25 1.4(8)
C21 C22 C23 C24 1.4(9)
C22 C23 C24 O3 176.1(6)
C22 C23 C24 C25 -.2(9)
O3 C24 C25 C26 -176.9(5)
C23 C24 C25 C26 -.5(8)
C24 C25 C26 N5 -177.4(6)
C24 C25 C26 C21 -.1(8)
O3 C27 C28 C29 -12.4(7)
O3 C27 C28 C33 171.0(5)
O4 C27 C28 C29 164.8(6)
O4 C27 C28 C33 -11.8(8)
C27 C28 C29 C30 -175.6(5)
C33 C28 C29 C30 1.0(8)
C27 C28 C33 C32 176.4(5)
C29 C28 C33 C32 -.3(8)
C28 C29 C30 C31 -1.4(9)
C29 C30 C31 C32 1.2(9)
C30 C31 C32 C33 -.5(9)
C31 C32 C33 C28 .1(9)
O1a C1a C2a F1a 73.6(6)
O1a C1a C2a F2a -36.5(7)
O1a C1a C2a F3a -168.0(7)
O2a C1a C2a F1a -105.0(5)
O2a C1a C2a F2a 144.8(5)
O2a C1a C2a F3a 13.3(8)
O1b C1b C2b F1b -30.4(7)
O1b C1b C2b F2b -153.8(4)
O1b C1b C2b F3b 93.8(5)
O2b C1b C2b F1b 154.9(6)
O2b C1b C2b F2b 31.4(6)
O2b C1b C2b F3b -80.9(6)
O1c C1c C2c F1c -71.7(5)
O1c C1c C2c F2c 170.6(5)
O1c C1c C2c F3c 43.4(8)
O2c C1c C2c F1c 106.3(6)
O2c C1c C2c F2c -11.4(7)
O2c C1c C2c F3c -138.5(6)
